data_1515101
loop_
_publ_author_name
'Lu, Zheng'
'Cramer, S. Alan'
'Jenkins, David M.'

_publ_section_title
;
 Exploiting a dimeric silver transmetallating reagent to synthesize
 macrocyclic tetracarbene complexes
;
_journal_issue 10
_journal_name_full 'Chemical Science'
_journal_page_first 3081
_journal_paper_doi 10.1039/c2sc20628e
_journal_volume 3
_journal_year 2012
_chemical_formula_sum 'C69 H54 Cl2 Co F6 N8 O6 S2'
_chemical_formula_weight 1399.15
_chemical_name_systematic
;
?
;
_space_group_IT_number 14
_symmetry_cell_setting monoclinic
_symmetry_space_group_name_Hall '-P 2yn'
_symmetry_space_group_name_H-M 'P 1 21/n 1'
_atom_sites_solution_hydrogens geom
_atom_sites_solution_primary direct
_atom_sites_solution_secondary difmap
_audit_creation_method SHELXL-97
_cell_angle_alpha 90.00
_cell_angle_beta 93.097(3)
_cell_angle_gamma 90.00
_cell_formula_units_Z 4
_cell_length_a 16.995(4)
_cell_length_b 13.564(3)
_cell_length_c 27.388(6)
_cell_measurement_temperature 100(2)
_cell_volume 6304(2)
_computing_cell_refinement 'Bruker SAINT'
_computing_data_collection 'Bruker APEX2'
_computing_data_reduction 'Bruker SAINT'
_computing_molecular_graphics 'Bruker SHELXTL'
_computing_publication_material 'Bruker SHELXTL'
_computing_structure_refinement 'SHELXL-97 (Sheldrick, 2008)'
_computing_structure_solution 'SHELXS-97 (Sheldrick, 2008)'
_diffrn_ambient_temperature 100(2)
_diffrn_measured_fraction_theta_full 1.000
_diffrn_measured_fraction_theta_max 0.979
_diffrn_measurement_device_type 'Bruker Apex II CCD'
_diffrn_measurement_method '\w scan'
_diffrn_radiation_monochromator graphite
_diffrn_radiation_source 'fine-focus sealed tube'
_diffrn_radiation_type MoK\a
_diffrn_radiation_wavelength 0.71073
_diffrn_reflns_av_R_equivalents 0.0571
_diffrn_reflns_av_sigmaI/netI 0.0463
_diffrn_reflns_limit_h_max 21
_diffrn_reflns_limit_h_min -22
_diffrn_reflns_limit_k_max 17
_diffrn_reflns_limit_k_min -17
_diffrn_reflns_limit_l_max 35
_diffrn_reflns_limit_l_min -35
_diffrn_reflns_number 69534
_diffrn_reflns_theta_full 25.00
_diffrn_reflns_theta_max 27.80
_diffrn_reflns_theta_min 1.38
_exptl_absorpt_coefficient_mu 0.502
_exptl_absorpt_correction_T_max 0.9802
_exptl_absorpt_correction_T_min 0.8680
_exptl_absorpt_correction_type multi-scan
_exptl_absorpt_process_details SADABS
_exptl_crystal_colour 'light pink'
_exptl_crystal_density_diffrn 1.474
_exptl_crystal_density_method 'not measured'
_exptl_crystal_description rod
_exptl_crystal_F_000 2876
_exptl_crystal_size_max 0.29
_exptl_crystal_size_mid 0.06
_exptl_crystal_size_min 0.04
_refine_diff_density_max 3.367
_refine_diff_density_min -1.157
_refine_diff_density_rms 0.145
_refine_ls_extinction_method none
_refine_ls_goodness_of_fit_ref 1.025
_refine_ls_hydrogen_treatment constr
_refine_ls_matrix_type full
_refine_ls_number_parameters 851
_refine_ls_number_reflns 14610
_refine_ls_number_restraints 24
_refine_ls_restrained_S_all 1.052
_refine_ls_R_factor_all 0.1278
_refine_ls_R_factor_gt 0.0915
_refine_ls_shift/su_max 0.004
_refine_ls_shift/su_mean 0.000
_refine_ls_structure_factor_coef Fsqd
_refine_ls_weighting_details 'calc w=1/[\s^2^(Fo^2^)+(0.1251P)^2^+44.8241P] where P=(Fo^2^+2Fc^2^)/3'
_refine_ls_weighting_scheme calc
_refine_ls_wR_factor_gt 0.2390
_refine_ls_wR_factor_ref 0.2770
_reflns_number_gt 10438
_reflns_number_total 14610
_reflns_threshold_expression >2sigma(I)
_cod_data_source_file c2sc20628e.txt
_cod_data_source_block 8
_cod_depositor_comments
;
The following automatic conversions were performed:

'_symmetry_cell_setting' value 'Monoclinic' changed to 'monoclinic'
according to
/usr/data/users/saulius/automatic-downloads/retrospective/RSC/lib/dictionaries/cif_core.dic
dictionary named 'cif_core.dic' version 2.4.2 from 2011-04-26.

Automatic conversion script
Id: cif_fix_values 2281 2013-09-26 08:29:07Z andrius 
;
_cod_original_cell_volume 6304(3)
_cod_original_sg_symbol_H-M 'P 21/n'
_cod_database_code 1515101

loop_
_symmetry_equiv_pos_as_xyz
'x, y, z'
'-x+1/2, y+1/2, -z+1/2'
'-x, -y, -z'
'x-1/2, -y-1/2, z-1/2'

loop_
_atom_site_label
_atom_site_type_symbol
_atom_site_fract_x
_atom_site_fract_y
_atom_site_fract_z
_atom_site_U_iso_or_equiv
_atom_site_adp_type
_atom_site_occupancy
_atom_site_symmetry_multiplicity
_atom_site_calc_flag
_atom_site_refinement_flags
_atom_site_disorder_assembly
_atom_site_disorder_group
S2 S 0.7638(2) 0.3866(5) 0.27625(13) 0.0581(14) Uani 0.559(6) 1 d PD A -1
C70 C 0.7790(9) 0.5213(10) 0.2723(6) 0.080(5) Uiso 0.559(6) 1 d PD A -1
F7 F 0.8002(7) 0.5704(10) 0.3138(4) 0.106(4) Uiso 0.559(6) 1 d PD A -1
F6 F 0.8221(7) 0.5506(10) 0.2393(5) 0.109(4) Uiso 0.559(6) 1 d PD A -1
O4 O 0.8445(5) 0.3633(7) 0.2854(3) 0.046(2) Uiso 0.559(6) 1 d PD A -1
O6 O 0.7135(5) 0.3885(7) 0.3149(3) 0.046(2) Uiso 0.559(6) 1 d PD A -1
F5 F 0.7077(8) 0.5760(11) 0.2648(5) 0.118(4) Uiso 0.559(6) 1 d PD A -1
O5 O 0.7297(5) 0.3505(8) 0.2290(3) 0.042(2) Uiso 0.559(6) 1 d PD A -1
F7' F 0.7515(9) 0.1589(12) 0.3052(6) 0.107(5) Uiso 0.441(6) 1 d PD A -2
F5' F 0.7681(11) 0.1717(14) 0.2337(6) 0.122(6) Uiso 0.441(6) 1 d PD A -2
F6' F 0.6416(4) 0.1288(5) 0.2727(2) 0.0281(17) Uiso 0.441(6) 1 d PD A -2
O5' O 0.7343(5) 0.3844(7) 0.2279(3) 0.0198(19) Uiso 0.441(6) 1 d PD A -2
O4' O 0.8434(6) 0.3033(9) 0.2795(4) 0.048(3) Uiso 0.441(6) 1 d PD A -2
O6' O 0.7158(10) 0.3113(14) 0.3145(6) 0.090(5) Uiso 0.441(6) 1 d PD A -2
S2' S 0.7610(3) 0.3266(4) 0.27448(16) 0.0390(11) Uani 0.441(6) 1 d PD A -2
C70' C 0.7071(12) 0.1999(15) 0.2650(9) 0.169(17) Uiso 0.441(6) 1 d PD A -2
Co1 Co 0.68999(3) 0.38267(5) 0.14315(2) 0.01767(17) Uani 1 1 d D . .
C1 C 0.7427(3) 0.2665(3) 0.12327(17) 0.0187(9) Uani 1 1 d . A .
C3 C 0.6301(3) 0.5003(3) 0.15124(17) 0.0195(9) Uani 1 1 d . A .
C2 C 0.5953(3) 0.3103(3) 0.15958(17) 0.0187(9) Uani 1 1 d . A .
C4 C 0.7872(3) 0.4524(4) 0.12954(17) 0.0200(9) Uani 1 1 d . A .
C5 C 0.8419(3) 0.1606(3) 0.10723(17) 0.0185(9) Uani 1 1 d . A .
C7 C 0.5004(3) 0.1983(4) 0.17698(17) 0.0193(9) Uani 1 1 d . A .
C10 C 0.5609(3) 0.6402(3) 0.13325(17) 0.0190(9) Uani 1 1 d . A .
C9 C 0.5300(3) 0.5993(3) 0.17282(17) 0.0189(9) Uani 1 1 d . A .
C8 C 0.4913(3) 0.2770(3) 0.20610(17) 0.0175(9) Uani 1 1 d . A .
C6 C 0.7769(3) 0.1323(3) 0.07969(18) 0.0195(9) Uani 1 1 d . A .
C12 C 0.9211(3) 0.4711(4) 0.12819(18) 0.0209(9) Uani 1 1 d . A .
C11 C 0.8868(3) 0.5546(4) 0.10981(17) 0.0200(9) Uani 1 1 d . A .
C13 C 0.6354(3) 0.1985(4) 0.07075(17) 0.0189(9) Uani 1 1 d . A .
H13A H 0.6316 0.1589 0.0403 0.023 Uiso 1 1 calc R . .
H13B H 0.6192 0.2668 0.0623 0.023 Uiso 1 1 calc R . .
C15 C 0.5595(3) 0.4398(3) 0.21960(17) 0.0197(9) Uani 1 1 d . A .
H15A H 0.5118 0.4568 0.2370 0.024 Uiso 1 1 calc R . .
H15B H 0.6047 0.4360 0.2439 0.024 Uiso 1 1 calc R . .
C14 C 0.5794(3) 0.1566(4) 0.10645(18) 0.0227(10) Uani 1 1 d . A .
H14A H 0.5288 0.1414 0.0884 0.027 Uiso 1 1 calc R . .
H14B H 0.6015 0.0936 0.1193 0.027 Uiso 1 1 calc R . .
C17 C 0.7522(3) 0.6166(4) 0.08851(19) 0.0240(10) Uani 1 1 d . A .
H17A H 0.7745 0.6390 0.0578 0.029 Uiso 1 1 calc R . .
H17B H 0.7515 0.6740 0.1108 0.029 Uiso 1 1 calc R . .
C16 C 0.6682(3) 0.5848(4) 0.07697(17) 0.0211(9) Uani 1 1 d . A .
H16A H 0.6424 0.6326 0.0540 0.025 Uiso 1 1 calc R . .
H16B H 0.6681 0.5197 0.0606 0.025 Uiso 1 1 calc R . .
C18 C 0.8696(3) 0.3116(3) 0.16132(18) 0.0203(9) Uani 1 1 d . A .
H18A H 0.9254 0.2910 0.1601 0.024 Uiso 1 1 calc R . .
H18B H 0.8557 0.3123 0.1960 0.024 Uiso 1 1 calc R . .
C19 C 0.9219(3) 0.1181(4) 0.10972(18) 0.0212(9) Uani 1 1 d . . .
C24 C 0.7665(3) 0.0527(4) 0.04323(18) 0.0209(9) Uani 1 1 d . . .
C26 C 0.7598(4) -0.1192(4) 0.0216(2) 0.0382(14) Uani 1 1 d . . .
H26 H 0.7636 -0.1866 0.0309 0.046 Uiso 1 1 calc R . .
C27 C 0.7431(3) -0.0954(5) -0.0267(2) 0.0377(14) Uani 1 1 d . . .
H27 H 0.7337 -0.1460 -0.0503 0.045 Uiso 1 1 calc R . .
C25 C 0.7713(3) -0.0461(4) 0.0570(2) 0.0298(11) Uani 1 1 d . . .
H25 H 0.7822 -0.0635 0.0903 0.036 Uiso 1 1 calc R . .
C29 C 0.7529(3) 0.0763(4) -0.0059(2) 0.0289(11) Uani 1 1 d . . .
H29 H 0.7526 0.1436 -0.0156 0.035 Uiso 1 1 calc R . .
C21 C 1.0737(3) 0.0412(4) 0.1133(2) 0.0302(11) Uani 1 1 d . . .
H21 H 1.1259 0.0159 0.1147 0.036 Uiso 1 1 calc R . .
C28 C 0.7398(3) 0.0033(5) -0.0409(2) 0.0384(14) Uani 1 1 d . . .
H28 H 0.7288 0.0204 -0.0742 0.046 Uiso 1 1 calc R . .
C20 C 1.0318(3) 0.0433(4) 0.1546(2) 0.0304(11) Uani 1 1 d . . .
H20 H 1.0548 0.0182 0.1845 0.037 Uiso 1 1 calc R . .
C23 C 0.9640(3) 0.1141(4) 0.0677(2) 0.0318(12) Uani 1 1 d . . .
H23 H 0.9407 0.1375 0.0376 0.038 Uiso 1 1 calc R . .
C22 C 1.0399(3) 0.0759(4) 0.0695(2) 0.0351(13) Uani 1 1 d . . .
H22 H 1.0686 0.0736 0.0407 0.042 Uiso 1 1 calc R . .
C30 C 0.9558(3) 0.0820(4) 0.1534(2) 0.0268(10) Uani 1 1 d . . .
H30 H 0.9273 0.0837 0.1822 0.032 Uiso 1 1 calc R . .
C36 C 0.3748(3) 0.1037(4) 0.17054(18) 0.0236(10) Uani 1 1 d . . .
H36 H 0.3468 0.1639 0.1659 0.028 Uiso 1 1 calc R . .
C32 C 0.4970(3) 0.0154(4) 0.18232(19) 0.0255(10) Uani 1 1 d . . .
H32 H 0.5528 0.0153 0.1866 0.031 Uiso 1 1 calc R . .
C31 C 0.4571(3) 0.1042(4) 0.17565(18) 0.0219(10) Uani 1 1 d . . .
C34 C 0.3744(3) -0.0729(4) 0.1780(2) 0.0335(12) Uani 1 1 d . . .
H34 H 0.3465 -0.1335 0.1786 0.040 Uiso 1 1 calc R . .
C35 C 0.3339(3) 0.0146(4) 0.1723(2) 0.0305(12) Uani 1 1 d . . .
H35 H 0.2780 0.0144 0.1696 0.037 Uiso 1 1 calc R . .
C33 C 0.4563(3) -0.0727(4) 0.1827(2) 0.0314(12) Uani 1 1 d . . .
H33 H 0.4842 -0.1331 0.1863 0.038 Uiso 1 1 calc R . .
C37 C 0.4347(3) 0.2933(3) 0.24480(17) 0.0194(9) Uani 1 1 d . . .
C39 C 0.3949(3) 0.2659(4) 0.3267(2) 0.0309(12) Uani 1 1 d . . .
H39 H 0.4043 0.2368 0.3580 0.037 Uiso 1 1 calc R . .
C41 C 0.3136(3) 0.3623(4) 0.2709(2) 0.0274(11) Uani 1 1 d . . .
H41 H 0.2674 0.4004 0.2642 0.033 Uiso 1 1 calc R . .
C42 C 0.3667(3) 0.3482(4) 0.23460(19) 0.0258(10) Uani 1 1 d . . .
H42 H 0.3566 0.3758 0.2030 0.031 Uiso 1 1 calc R . .
C40 C 0.3279(3) 0.3214(4) 0.31659(19) 0.0270(11) Uani 1 1 d . . .
H40 H 0.2915 0.3314 0.3412 0.032 Uiso 1 1 calc R . .
C38 C 0.4486(3) 0.2529(4) 0.29062(19) 0.0279(11) Uani 1 1 d . . .
H38 H 0.4953 0.2159 0.2977 0.033 Uiso 1 1 calc R . .
C43 C 0.4656(3) 0.6330(3) 0.20302(17) 0.0182(9) Uani 1 1 d . . .
C48 C 0.4813(3) 0.7002(4) 0.24058(19) 0.0242(10) Uani 1 1 d . . .
H48 H 0.5332 0.7248 0.2467 0.029 Uiso 1 1 calc R . .
C46 C 0.3452(3) 0.6964(4) 0.2604(2) 0.0285(11) Uani 1 1 d . . .
H46 H 0.3043 0.7172 0.2804 0.034 Uiso 1 1 calc R . .
C47 C 0.4209(3) 0.7317(4) 0.2692(2) 0.0307(11) Uani 1 1 d . . .
H47 H 0.4318 0.7776 0.2949 0.037 Uiso 1 1 calc R . .
C45 C 0.3291(3) 0.6310(4) 0.2226(2) 0.0336(12) Uani 1 1 d . . .
H45 H 0.2768 0.6082 0.2161 0.040 Uiso 1 1 calc R . .
C44 C 0.3891(3) 0.5982(4) 0.1940(2) 0.0294(11) Uani 1 1 d . . .
H44 H 0.3779 0.5522 0.1684 0.035 Uiso 1 1 calc R . .
C49 C 0.5357(3) 0.7281(4) 0.10517(17) 0.0211(9) Uani 1 1 d . . .
C50 C 0.4568(3) 0.7369(4) 0.08891(19) 0.0245(10) Uani 1 1 d . . .
H50 H 0.4208 0.6855 0.0952 0.029 Uiso 1 1 calc R . .
C51 C 0.4305(3) 0.8199(4) 0.0637(2) 0.0306(11) Uani 1 1 d . . .
H51 H 0.3763 0.8258 0.0537 0.037 Uiso 1 1 calc R . .
C53 C 0.5613(3) 0.8864(4) 0.0686(2) 0.0300(11) Uani 1 1 d . . .
H53 H 0.5972 0.9373 0.0614 0.036 Uiso 1 1 calc R . .
C52 C 0.4822(3) 0.8942(4) 0.0530(2) 0.0324(12) Uani 1 1 d . . .
H52 H 0.4639 0.9504 0.0350 0.039 Uiso 1 1 calc R . .
C54 C 0.5876(3) 0.8042(4) 0.09465(19) 0.0261(10) Uani 1 1 d . . .
H54 H 0.6415 0.7994 0.1055 0.031 Uiso 1 1 calc R . .
C55 C 0.9249(3) 0.6431(4) 0.09054(18) 0.0211(9) Uani 1 1 d . . .
C60 C 0.9790(3) 0.6329(4) 0.0541(2) 0.0263(10) Uani 1 1 d . . .
H60 H 0.9894 0.5694 0.0413 0.032 Uiso 1 1 calc R . .
C58 C 1.0018(3) 0.8072(4) 0.0550(2) 0.0314(12) Uani 1 1 d . . .
H58 H 1.0279 0.8633 0.0429 0.038 Uiso 1 1 calc R . .
C56 C 0.9099(3) 0.7373(4) 0.10886(19) 0.0254(10) Uani 1 1 d . . .
H56 H 0.8734 0.7454 0.1336 0.030 Uiso 1 1 calc R . .
C59 C 1.0177(3) 0.7142(4) 0.0365(2) 0.0307(11) Uani 1 1 d . . .
H59 H 1.0547 0.7066 0.0121 0.037 Uiso 1 1 calc R . .
C57 C 0.9484(3) 0.8187(4) 0.0907(2) 0.0297(11) Uani 1 1 d . . .
H57 H 0.9379 0.8826 0.1030 0.036 Uiso 1 1 calc R . .
C61 C 1.0051(3) 0.4466(4) 0.13623(19) 0.0251(10) Uani 1 1 d . . .
C66 C 1.0422(3) 0.3834(5) 0.1047(2) 0.0382(14) Uani 1 1 d . . .
H66 H 1.0129 0.3518 0.0787 0.046 Uiso 1 1 calc R . .
C62 C 1.0480(3) 0.4898(4) 0.1748(3) 0.0384(14) Uani 1 1 d . . .
H62 H 1.0225 0.5316 0.1968 0.046 Uiso 1 1 calc R . .
C64 C 1.1651(4) 0.4117(6) 0.1498(3) 0.059(2) Uani 1 1 d . . .
H64 H 1.2202 0.4005 0.1543 0.071 Uiso 1 1 calc R . .
C65 C 1.1233(4) 0.3672(6) 0.1120(3) 0.052(2) Uani 1 1 d . . .
H65 H 1.1495 0.3250 0.0904 0.063 Uiso 1 1 calc R . .
C63 C 1.1284(4) 0.4723(6) 0.1814(3) 0.054(2) Uani 1 1 d . . .
H63 H 1.1578 0.5023 0.2078 0.065 Uiso 1 1 calc R . .
N1 N 0.8191(2) 0.2432(3) 0.13368(15) 0.0192(8) Uani 1 1 d . . .
N2 N 0.7173(2) 0.1990(3) 0.09027(14) 0.0178(8) Uani 1 1 d . . .
N8 N 0.8589(2) 0.4098(3) 0.14004(15) 0.0195(8) Uani 1 1 d . . .
N3 N 0.5633(2) 0.2207(3) 0.14819(14) 0.0180(8) Uani 1 1 d . . .
N6 N 0.6227(2) 0.5780(3) 0.12076(15) 0.0189(8) Uani 1 1 d . . .
N5 N 0.5741(2) 0.5143(3) 0.18364(14) 0.0179(8) Uani 1 1 d . . .
N7 N 0.8055(2) 0.5417(3) 0.11101(15) 0.0195(8) Uani 1 1 d . . .
N4 N 0.5485(2) 0.3446(3) 0.19495(14) 0.0179(8) Uani 1 1 d . . .
S1 S 0.36123(9) 0.34946(12) 0.07190(5) 0.0355(3) Uani 1 1 d . . .
O3 O 0.3000(2) 0.3506(3) 0.03308(16) 0.0368(9) Uani 1 1 d . . .
O2 O 0.3967(4) 0.2546(4) 0.0824(2) 0.0715(18) Uani 1 1 d . . .
O1 O 0.3457(3) 0.4077(5) 0.11338(19) 0.0698(18) Uani 1 1 d . . .
C67 C 0.4408(4) 0.4174(5) 0.0466(2) 0.0403(14) Uani 1 1 d . . .
F2 F 0.4166(3) 0.5050(4) 0.0306(2) 0.0742(15) Uani 1 1 d . . .
F3 F 0.5012(2) 0.4294(4) 0.07861(16) 0.0572(11) Uani 1 1 d . . .
F1 F 0.4688(2) 0.3711(4) 0.00864(16) 0.0658(14) Uani 1 1 d . . .
Cl1 Cl 0.25567(11) 0.16487(17) 0.41135(7) 0.0577(5) Uani 1 1 d . . .
Cl2 Cl 0.28981(13) 0.11205(15) 0.51215(7) 0.0588(5) Uani 1 1 d . . .
C69 C 0.2909(4) 0.0722(5) 0.4506(2) 0.0432(15) Uani 1 1 d . . .
H69A H 0.3453 0.0547 0.4429 0.052 Uiso 1 1 calc R . .
H69B H 0.2576 0.0127 0.4460 0.052 Uiso 1 1 calc R . .

loop_
_atom_site_aniso_label
_atom_site_aniso_U_11
_atom_site_aniso_U_22
_atom_site_aniso_U_33
_atom_site_aniso_U_23
_atom_site_aniso_U_13
_atom_site_aniso_U_12
S2 0.0279(15) 0.121(5) 0.0256(15) 0.008(2) 0.0018(11) 0.016(2)
S2' 0.0286(18) 0.063(3) 0.0266(18) 0.005(2) 0.0092(13) 0.009(2)
Co1 0.0120(3) 0.0166(3) 0.0248(3) 0.0006(2) 0.0042(2) 0.0015(2)
C1 0.015(2) 0.017(2) 0.025(2) 0.0049(17) 0.0055(17) 0.0005(16)
C3 0.014(2) 0.020(2) 0.025(2) -0.0002(18) 0.0034(17) -0.0008(17)
C2 0.014(2) 0.018(2) 0.025(2) -0.0001(17) 0.0037(17) 0.0031(17)
C4 0.014(2) 0.022(2) 0.024(2) -0.0014(18) 0.0040(17) 0.0031(17)
C5 0.018(2) 0.016(2) 0.022(2) 0.0012(17) 0.0026(17) 0.0019(17)
C7 0.014(2) 0.021(2) 0.023(2) 0.0014(18) 0.0045(17) 0.0003(17)
C10 0.016(2) 0.016(2) 0.025(2) -0.0024(17) 0.0015(17) -0.0003(17)
C9 0.015(2) 0.016(2) 0.025(2) -0.0046(17) 0.0016(17) -0.0005(16)
C8 0.0135(19) 0.017(2) 0.023(2) 0.0026(17) 0.0032(16) 0.0035(16)
C6 0.015(2) 0.018(2) 0.025(2) 0.0028(18) 0.0022(17) 0.0040(17)
C12 0.014(2) 0.021(2) 0.027(2) -0.0010(18) 0.0032(17) -0.0031(17)
C11 0.014(2) 0.021(2) 0.025(2) -0.0027(18) 0.0031(17) 0.0005(17)
C13 0.013(2) 0.022(2) 0.022(2) -0.0008(18) 0.0028(16) 0.0023(17)
C15 0.019(2) 0.019(2) 0.021(2) -0.0005(17) 0.0041(17) -0.0006(17)
C14 0.022(2) 0.020(2) 0.027(2) -0.0045(19) 0.0088(18) -0.0023(18)
C17 0.018(2) 0.023(2) 0.032(3) 0.006(2) 0.0045(19) 0.0019(19)
C16 0.018(2) 0.022(2) 0.023(2) 0.0011(18) 0.0053(17) 0.0022(18)
C18 0.014(2) 0.019(2) 0.027(2) 0.0015(18) -0.0015(17) 0.0002(17)
C19 0.015(2) 0.019(2) 0.030(2) -0.0016(19) 0.0049(18) 0.0005(17)
C24 0.0113(19) 0.020(2) 0.032(3) -0.0013(19) 0.0059(17) 0.0039(17)
C26 0.039(3) 0.022(3) 0.054(4) -0.009(3) 0.015(3) -0.005(2)
C27 0.029(3) 0.037(3) 0.048(4) -0.021(3) 0.007(2) -0.001(2)
C25 0.030(3) 0.024(3) 0.037(3) 0.003(2) 0.010(2) 0.002(2)
C29 0.025(2) 0.029(3) 0.033(3) -0.004(2) 0.001(2) 0.010(2)
C21 0.016(2) 0.026(3) 0.049(3) -0.003(2) 0.003(2) 0.0043(19)
C28 0.030(3) 0.049(4) 0.036(3) -0.011(3) 0.000(2) 0.014(3)
C20 0.024(2) 0.033(3) 0.034(3) -0.001(2) -0.003(2) 0.010(2)
C23 0.024(3) 0.034(3) 0.037(3) 0.007(2) 0.007(2) 0.007(2)
C22 0.025(3) 0.036(3) 0.046(3) 0.004(3) 0.015(2) 0.005(2)
C30 0.022(2) 0.029(3) 0.029(3) -0.001(2) 0.0015(19) 0.005(2)
C36 0.021(2) 0.025(2) 0.025(2) 0.0021(19) 0.0060(18) -0.0033(19)
C32 0.023(2) 0.023(2) 0.032(3) 0.002(2) 0.0106(19) 0.0001(19)
C31 0.022(2) 0.021(2) 0.023(2) -0.0023(18) 0.0065(18) -0.0022(18)
C34 0.039(3) 0.026(3) 0.037(3) -0.002(2) 0.014(2) -0.015(2)
C35 0.026(3) 0.038(3) 0.029(3) 0.000(2) 0.008(2) -0.013(2)
C33 0.037(3) 0.021(3) 0.038(3) 0.002(2) 0.014(2) -0.001(2)
C37 0.014(2) 0.020(2) 0.025(2) -0.0012(18) 0.0053(17) -0.0023(17)
C39 0.029(3) 0.039(3) 0.025(3) 0.008(2) 0.007(2) 0.001(2)
C41 0.018(2) 0.029(3) 0.036(3) 0.000(2) 0.008(2) 0.0054(19)
C42 0.021(2) 0.030(3) 0.027(2) 0.006(2) 0.0028(19) 0.007(2)
C40 0.023(2) 0.030(3) 0.030(3) -0.002(2) 0.0095(19) -0.003(2)
C38 0.023(2) 0.033(3) 0.027(3) 0.005(2) 0.0025(19) 0.005(2)
C43 0.018(2) 0.013(2) 0.025(2) -0.0005(17) 0.0045(17) 0.0024(16)
C48 0.021(2) 0.022(2) 0.030(3) -0.0038(19) 0.0021(19) 0.0002(19)
C46 0.022(2) 0.029(3) 0.036(3) 0.004(2) 0.010(2) 0.011(2)
C47 0.032(3) 0.030(3) 0.030(3) -0.010(2) 0.004(2) 0.007(2)
C45 0.018(2) 0.032(3) 0.052(3) -0.006(2) 0.010(2) 0.001(2)
C44 0.021(2) 0.025(3) 0.043(3) -0.012(2) 0.005(2) -0.003(2)
C49 0.019(2) 0.021(2) 0.023(2) -0.0025(18) 0.0048(17) 0.0040(18)
C50 0.020(2) 0.023(2) 0.030(3) 0.000(2) 0.0023(19) 0.0024(19)
C51 0.025(3) 0.035(3) 0.032(3) 0.001(2) 0.001(2) 0.010(2)
C53 0.032(3) 0.022(2) 0.036(3) 0.003(2) 0.011(2) 0.002(2)
C52 0.035(3) 0.028(3) 0.034(3) 0.006(2) 0.005(2) 0.011(2)
C54 0.023(2) 0.024(2) 0.032(3) 0.000(2) 0.0044(19) 0.002(2)
C55 0.017(2) 0.022(2) 0.025(2) -0.0013(18) 0.0019(17) -0.0022(18)
C60 0.026(2) 0.021(2) 0.032(3) -0.002(2) 0.005(2) -0.0015(19)
C58 0.033(3) 0.025(3) 0.037(3) 0.003(2) 0.006(2) -0.010(2)
C56 0.021(2) 0.027(3) 0.029(3) -0.005(2) 0.0045(19) -0.0015(19)
C59 0.031(3) 0.032(3) 0.031(3) 0.001(2) 0.010(2) -0.007(2)
C57 0.031(3) 0.020(2) 0.039(3) -0.003(2) 0.003(2) -0.004(2)
C61 0.014(2) 0.026(2) 0.036(3) 0.009(2) 0.0046(19) -0.0014(18)
C66 0.028(3) 0.054(4) 0.034(3) 0.009(3) 0.009(2) 0.016(3)
C62 0.027(3) 0.029(3) 0.058(4) 0.007(3) -0.010(3) -0.007(2)
C64 0.014(3) 0.080(6) 0.082(5) 0.056(5) 0.004(3) -0.002(3)
C65 0.031(3) 0.074(5) 0.054(4) 0.030(4) 0.019(3) 0.026(3)
C63 0.026(3) 0.050(4) 0.083(5) 0.028(4) -0.022(3) -0.018(3)
N1 0.0163(18) 0.0165(19) 0.025(2) 0.0013(15) 0.0035(15) 0.0021(15)
N2 0.0117(17) 0.0173(18) 0.0247(19) 0.0002(15) 0.0043(14) 0.0033(14)
N8 0.0133(17) 0.0195(19) 0.026(2) 0.0016(16) 0.0036(15) 0.0023(15)
N3 0.0141(17) 0.0156(18) 0.0249(19) 0.0011(15) 0.0061(14) 0.0023(14)
N6 0.0135(17) 0.0174(19) 0.026(2) -0.0010(15) 0.0039(15) 0.0000(14)
N5 0.0135(17) 0.0165(18) 0.0239(19) -0.0010(15) 0.0029(14) 0.0020(14)
N7 0.0128(17) 0.0191(19) 0.027(2) 0.0003(16) 0.0048(15) 0.0008(15)
N4 0.0140(17) 0.0169(18) 0.0230(19) -0.0005(15) 0.0029(14) 0.0007(14)
S1 0.0361(7) 0.0382(8) 0.0323(7) 0.0040(6) 0.0024(6) -0.0094(6)
O3 0.031(2) 0.040(2) 0.039(2) 0.0003(18) 0.0014(17) -0.0058(18)
O2 0.071(4) 0.044(3) 0.095(4) 0.026(3) -0.037(3) -0.010(3)
O1 0.057(3) 0.111(5) 0.042(3) -0.018(3) 0.008(2) -0.021(3)
C67 0.035(3) 0.048(4) 0.037(3) 0.006(3) -0.001(2) -0.007(3)
F2 0.075(3) 0.055(3) 0.090(4) 0.030(3) -0.021(3) -0.027(2)
F3 0.042(2) 0.074(3) 0.054(2) -0.004(2) -0.0157(18) -0.014(2)
F1 0.034(2) 0.117(4) 0.048(2) -0.017(2) 0.0154(17) -0.009(2)
Cl1 0.0470(9) 0.0743(13) 0.0520(10) 0.0200(9) 0.0048(8) 0.0060(9)
Cl2 0.0764(13) 0.0608(11) 0.0409(9) 0.0075(8) 0.0190(9) -0.0121(10)
C69 0.042(3) 0.043(4) 0.045(4) -0.002(3) 0.003(3) -0.001(3)

loop_
_atom_type_symbol
_atom_type_description
_atom_type_scat_dispersion_real
_atom_type_scat_dispersion_imag
_atom_type_scat_source
C C 0.0033 0.0016 'International Tables Vol C Tables 4.2.6.8 and 6.1.1.4'
H H 0.0000 0.0000 'International Tables Vol C Tables 4.2.6.8 and 6.1.1.4'
N N 0.0061 0.0033 'International Tables Vol C Tables 4.2.6.8 and 6.1.1.4'
O O 0.0106 0.0060 'International Tables Vol C Tables 4.2.6.8 and 6.1.1.4'
F F 0.0171 0.0103 'International Tables Vol C Tables 4.2.6.8 and 6.1.1.4'
S S 0.1246 0.1234 'International Tables Vol C Tables 4.2.6.8 and 6.1.1.4'
Co Co 0.3494 0.9721 'International Tables Vol C Tables 4.2.6.8 and 6.1.1.4'
Cl Cl 0.1484 0.1585 'International Tables Vol C Tables 4.2.6.8 and 6.1.1.4'

loop_
_geom_angle_atom_site_label_1
_geom_angle_atom_site_label_2
_geom_angle_atom_site_label_3
_geom_angle
O6 S2 O4 119.8(6)
O6 S2 O5 116.3(6)
O4 S2 O5 114.4(6)
O6 S2 C70 96.9(7)
O4 S2 C70 95.4(7)
O5 S2 C70 109.1(7)
F6 C70 F7 108.1(13)
F6 C70 F5 104.8(13)
F7 C70 F5 93.0(12)
F6 C70 S2 116.2(12)
F7 C70 S2 118.1(12)
F5 C70 S2 113.7(11)
S2' O5' Co1 148.9(6)
O6' S2' O4' 118.1(9)
O6' S2' O5' 125.3(9)
O4' S2' O5' 115.6(6)
O6' S2' C70' 72.5(11)
O4' S2' C70' 105.5(9)
O5' S2' C70' 102.8(9)
F7' C70' F5' 89.3(16)
F7' C70' F6' 90.4(13)
F5' C70' F6' 118.8(16)
F7' C70' S2' 90.8(12)
F5' C70' S2' 88.0(11)
F6' C70' S2' 153.2(17)
C1 Co1 C3 169.8(2)
C1 Co1 C4 86.03(19)
C3 Co1 C4 94.51(19)
C1 Co1 C2 93.23(19)
C3 Co1 C2 86.68(19)
C4 Co1 C2 177.3(2)
C1 Co1 O5' 99.0(3)
C3 Co1 O5' 91.2(3)
C4 Co1 O5' 87.5(3)
C2 Co1 O5' 90.1(3)
N2 C1 N1 104.7(4)
N2 C1 Co1 128.1(3)
N1 C1 Co1 126.4(4)
N6 C3 N5 104.7(4)
N6 C3 Co1 127.9(3)
N5 C3 Co1 126.3(3)
N3 C2 N4 103.1(4)
N3 C2 Co1 135.9(3)
N4 C2 Co1 120.6(3)
N7 C4 N8 103.7(4)
N7 C4 Co1 135.8(3)
N8 C4 Co1 120.5(3)
C6 C5 N1 105.9(4)
C6 C5 C19 129.4(4)
N1 C5 C19 124.7(4)
C8 C7 N3 106.1(4)
C8 C7 C31 129.0(4)
N3 C7 C31 124.8(4)
C9 C10 N6 106.2(4)
C9 C10 C49 129.6(4)
N6 C10 C49 124.1(4)
C10 C9 N5 106.3(4)
C10 C9 C43 130.9(4)
N5 C9 C43 122.7(4)
C7 C8 N4 107.0(4)
C7 C8 C37 129.7(4)
N4 C8 C37 123.3(4)
C5 C6 N2 106.1(4)
C5 C6 C24 130.3(4)
N2 C6 C24 123.5(4)
C11 C12 N8 105.6(4)
C11 C12 C61 129.6(4)
N8 C12 C61 124.8(4)
C12 C11 N7 107.0(4)
C12 C11 C55 128.6(4)
N7 C11 C55 124.4(4)
N2 C13 C14 112.6(4)
N2 C13 H13A 109.1
C14 C13 H13A 109.1
N2 C13 H13B 109.1
C14 C13 H13B 109.1
H13A C13 H13B 107.8
N5 C15 N4 109.0(4)
N5 C15 H15A 109.9
N4 C15 H15A 109.9
N5 C15 H15B 109.9
N4 C15 H15B 109.9
H15A C15 H15B 108.3
N3 C14 C13 115.5(4)
N3 C14 H14A 108.4
C13 C14 H14A 108.4
N3 C14 H14B 108.4
C13 C14 H14B 108.4
H14A C14 H14B 107.5
N7 C17 C16 116.4(4)
N7 C17 H17A 108.2
C16 C17 H17A 108.2
N7 C17 H17B 108.2
C16 C17 H17B 108.2
H17A C17 H17B 107.3
N6 C16 C17 112.4(4)
N6 C16 H16A 109.1
C17 C16 H16A 109.1
N6 C16 H16B 109.1
C17 C16 H16B 109.1
H16A C16 H16B 107.9
N1 C18 N8 108.5(4)
N1 C18 H18A 110.0
N8 C18 H18A 110.0
N1 C18 H18B 110.0
N8 C18 H18B 110.0
H18A C18 H18B 108.4
C30 C19 C23 119.4(5)
C30 C19 C5 121.1(4)
C23 C19 C5 119.5(5)
C29 C24 C25 119.3(5)
C29 C24 C6 119.6(4)
C25 C24 C6 121.1(5)
C27 C26 C25 121.1(6)
C27 C26 H26 119.5
C25 C26 H26 119.5
C26 C27 C28 119.7(5)
C26 C27 H27 120.1
C28 C27 H27 120.1
C24 C25 C26 119.4(5)
C24 C25 H25 120.3
C26 C25 H25 120.3
C28 C29 C24 121.0(5)
C28 C29 H29 119.5
C24 C29 H29 119.5
C20 C21 C22 119.9(5)
C20 C21 H21 120.0
C22 C21 H21 120.0
C29 C28 C27 119.4(6)
C29 C28 H28 120.3
C27 C28 H28 120.3
C21 C20 C30 120.7(5)
C21 C20 H20 119.7
C30 C20 H20 119.7
C19 C23 C22 120.3(5)
C19 C23 H23 119.8
C22 C23 H23 119.8
C21 C22 C23 119.9(5)
C21 C22 H22 120.1
C23 C22 H22 120.1
C19 C30 C20 119.7(5)
C19 C30 H30 120.1
C20 C30 H30 120.1
C35 C36 C31 119.8(5)
C35 C36 H36 120.1
C31 C36 H36 120.1
C33 C32 C31 120.6(5)
C33 C32 H32 119.7
C31 C32 H32 119.7
C32 C31 C36 119.2(5)
C32 C31 C7 120.6(4)
C36 C31 C7 120.1(4)
C35 C34 C33 120.0(5)
C35 C34 H34 120.0
C33 C34 H34 120.0
C34 C35 C36 120.2(5)
C34 C35 H35 119.9
C36 C35 H35 119.9
C32 C33 C34 120.0(5)
C32 C33 H33 120.0
C34 C33 H33 120.0
C38 C37 C42 119.8(4)
C38 C37 C8 120.2(4)
C42 C37 C8 120.0(4)
C40 C39 C38 119.5(5)
C40 C39 H39 120.2
C38 C39 H39 120.2
C40 C41 C42 120.3(5)
C40 C41 H41 119.9
C42 C41 H41 119.9
C37 C42 C41 119.6(5)
C37 C42 H42 120.2
C41 C42 H42 120.2
C41 C40 C39 120.3(5)
C41 C40 H40 119.9
C39 C40 H40 119.9
C37 C38 C39 120.6(5)
C37 C38 H38 119.7
C39 C38 H38 119.7
C48 C43 C44 119.6(4)
C48 C43 C9 119.9(4)
C44 C43 C9 120.5(4)
C43 C48 C47 120.1(5)
C43 C48 H48 120.0
C47 C48 H48 120.0
C45 C46 C47 119.9(5)
C45 C46 H46 120.0
C47 C46 H46 120.0
C46 C47 C48 120.2(5)
C46 C47 H47 119.9
C48 C47 H47 119.9
C46 C45 C44 120.5(5)
C46 C45 H45 119.8
C44 C45 H45 119.8
C43 C44 C45 119.7(5)
C43 C44 H44 120.2
C45 C44 H44 120.2
C50 C49 C54 118.5(5)
C50 C49 C10 119.0(4)
C54 C49 C10 122.5(4)
C51 C50 C49 120.6(5)
C51 C50 H50 119.7
C49 C50 H50 119.7
C52 C51 C50 120.7(5)
C52 C51 H51 119.7
C50 C51 H51 119.7
C54 C53 C52 119.9(5)
C54 C53 H53 120.0
C52 C53 H53 120.0
C51 C52 C53 119.6(5)
C51 C52 H52 120.2
C53 C52 H52 120.2
C53 C54 C49 120.7(5)
C53 C54 H54 119.6
C49 C54 H54 119.6
C60 C55 C56 119.1(4)
C60 C55 C11 119.5(4)
C56 C55 C11 121.4(4)
C59 C60 C55 120.7(5)
C59 C60 H60 119.6
C55 C60 H60 119.6
C57 C58 C59 120.5(5)
C57 C58 H58 119.7
C59 C58 H58 119.7
C57 C56 C55 119.9(5)
C57 C56 H56 120.1
C55 C56 H56 120.1
C60 C59 C58 119.5(5)
C60 C59 H59 120.3
C58 C59 H59 120.3
C58 C57 C56 120.3(5)
C58 C57 H57 119.8
C56 C57 H57 119.8
C62 C61 C66 119.8(5)
C62 C61 C12 119.2(5)
C66 C61 C12 121.0(5)
C61 C66 C65 119.0(6)
C61 C66 H66 120.5
C65 C66 H66 120.5
C61 C62 C63 120.2(7)
C61 C62 H62 119.9
C63 C62 H62 119.9
C65 C64 C63 120.6(6)
C65 C64 H64 119.7
C63 C64 H64 119.7
C64 C65 C66 120.4(7)
C64 C65 H65 119.8
C66 C65 H65 119.8
C64 C63 C62 119.9(7)
C64 C63 H63 120.0
C62 C63 H63 120.0
C1 N1 C5 111.6(4)
C1 N1 C18 119.7(4)
C5 N1 C18 127.6(4)
C1 N2 C6 111.7(4)
C1 N2 C13 121.0(4)
C6 N2 C13 127.3(4)
C4 N8 C12 112.1(4)
C4 N8 C18 124.1(4)
C12 N8 C18 123.8(4)
C2 N3 C7 111.9(4)
C2 N3 C14 128.1(4)
C7 N3 C14 119.4(4)
C3 N6 C10 111.4(4)
C3 N6 C16 121.5(4)
C10 N6 C16 126.6(4)
C3 N5 C9 111.4(4)
C3 N5 C15 120.3(4)
C9 N5 C15 127.8(4)
C4 N7 C11 111.6(4)
C4 N7 C17 128.6(4)
C11 N7 C17 119.4(4)
C2 N4 C8 111.9(4)
C2 N4 C15 124.1(4)
C8 N4 C15 123.9(4)
O1 S1 O2 115.5(4)
O1 S1 O3 115.1(3)
O2 S1 O3 115.6(3)
O1 S1 C67 101.5(3)
O2 S1 C67 102.6(4)
O3 S1 C67 103.7(3)
F3 C67 F1 106.3(5)
F3 C67 F2 108.9(6)
F1 C67 F2 106.6(6)
F3 C67 S1 112.2(4)
F1 C67 S1 111.6(5)
F2 C67 S1 111.0(5)
Cl1 C69 Cl2 110.3(4)
Cl1 C69 H69A 109.6
Cl2 C69 H69A 109.6
Cl1 C69 H69B 109.6
Cl2 C69 H69B 109.6
H69A C69 H69B 108.1

loop_
_geom_bond_atom_site_label_1
_geom_bond_atom_site_label_2
_geom_bond_distance
S2 O6 1.396(8)
S2 O4 1.417(9)
S2 O5 1.472(9)
S2 C70 1.849(14)
C70 F6 1.258(15)
C70 F7 1.349(15)
C70 F5 1.425(15)
F7' C70' 1.415(19)
F5' C70' 1.432(19)
F6' C70' 1.496(15)
O5' S2' 1.546(9)
O5' Co1 2.401(7)
O4' S2' 1.435(11)
O6' S2' 1.388(14)
S2' C70' 1.958(16)
Co1 C1 1.907(5)
Co1 C3 1.913(5)
Co1 C4 1.957(5)
Co1 C2 1.958(5)
C1 N2 1.341(6)
C1 N1 1.352(6)
C3 N6 1.346(6)
C3 N5 1.349(6)
C2 N3 1.362(6)
C2 N4 1.368(6)
C4 N7 1.355(6)
C4 N8 1.366(6)
C5 C6 1.359(7)
C5 N1 1.400(6)
C5 C19 1.475(6)
C7 C8 1.346(7)
C7 N3 1.397(6)
C7 C31 1.474(7)
C10 C9 1.349(7)
C10 N6 1.404(6)
C10 C49 1.470(7)
C9 N5 1.398(6)
C9 C43 1.479(6)
C8 N4 1.382(6)
C8 C37 1.487(6)
C6 N2 1.400(6)
C6 C24 1.475(7)
C12 C11 1.358(7)
C12 N8 1.397(6)
C12 C61 1.470(6)
C11 N7 1.395(6)
C11 C55 1.475(7)
C13 N2 1.465(6)
C13 C14 1.511(6)
C13 H13A 0.9900
C13 H13B 0.9900
C15 N5 1.442(6)
C15 N4 1.464(6)
C15 H15A 0.9900
C15 H15B 0.9900
C14 N3 1.473(6)
C14 H14A 0.9900
C14 H14B 0.9900
C17 N7 1.474(6)
C17 C16 1.509(7)
C17 H17A 0.9900
C17 H17B 0.9900
C16 N6 1.464(6)
C16 H16A 0.9900
C16 H16B 0.9900
C18 N1 1.449(6)
C18 N8 1.461(6)
C18 H18A 0.9900
C18 H18B 0.9900
C19 C30 1.387(7)
C19 C23 1.388(7)
C24 C29 1.390(7)
C24 C25 1.393(7)
C26 C27 1.377(10)
C26 C25 1.395(8)
C26 H26 0.9500
C27 C28 1.393(9)
C27 H27 0.9500
C25 H25 0.9500
C29 C28 1.388(8)
C29 H29 0.9500
C21 C20 1.370(8)
C21 C22 1.385(8)
C21 H21 0.9500
C28 H28 0.9500
C20 C30 1.393(7)
C20 H20 0.9500
C23 C22 1.388(7)
C23 H23 0.9500
C22 H22 0.9500
C30 H30 0.9500
C36 C35 1.396(7)
C36 C31 1.398(7)
C36 H36 0.9500
C32 C33 1.381(7)
C32 C31 1.389(7)
C32 H32 0.9500
C34 C35 1.377(9)
C34 C33 1.389(8)
C34 H34 0.9500
C35 H35 0.9500
C33 H33 0.9500
C37 C38 1.378(7)
C37 C42 1.389(7)
C39 C40 1.381(8)
C39 C38 1.391(7)
C39 H39 0.9500
C41 C40 1.378(8)
C41 C42 1.392(7)
C41 H41 0.9500
C42 H42 0.9500
C40 H40 0.9500
C38 H38 0.9500
C43 C48 1.390(7)
C43 C44 1.392(7)
C48 C47 1.392(7)
C48 H48 0.9500
C46 C45 1.379(8)
C46 C47 1.381(8)
C46 H46 0.9500
C47 H47 0.9500
C45 C44 1.393(7)
C45 H45 0.9500
C44 H44 0.9500
C49 C50 1.395(7)
C49 C54 1.398(7)
C50 C51 1.381(7)
C50 H50 0.9500
C51 C52 1.379(8)
C51 H51 0.9500
C53 C54 1.384(7)
C53 C52 1.394(8)
C53 H53 0.9500
C52 H52 0.9500
C54 H54 0.9500
C55 C60 1.400(7)
C55 C56 1.400(7)
C60 C59 1.383(7)
C60 H60 0.9500
C58 C57 1.378(8)
C58 C59 1.392(8)
C58 H58 0.9500
C56 C57 1.389(7)
C56 H56 0.9500
C59 H59 0.9500
C57 H57 0.9500
C61 C62 1.381(8)
C61 C66 1.391(8)
C66 C65 1.400(8)
C66 H66 0.9500
C62 C63 1.388(8)
C62 H62 0.9500
C64 C65 1.365(12)
C64 C63 1.367(12)
C64 H64 0.9500
C65 H65 0.9500
C63 H63 0.9500
S1 O1 1.420(6)
S1 O2 1.444(6)
S1 O3 1.447(4)
S1 C67 1.806(6)
C67 F3 1.324(7)
C67 F1 1.324(8)
C67 F2 1.324(8)
Cl1 C69 1.739(7)
Cl2 C69 1.771(7)
C69 H69A 0.9900
C69 H69B 0.9900

loop_
_geom_torsion_atom_site_label_1
_geom_torsion_atom_site_label_2
_geom_torsion_atom_site_label_3
_geom_torsion_atom_site_label_4
_geom_torsion
O6 S2 C70 F6 -178.6(13)
O4 S2 C70 F6 60.5(14)
O5 S2 C70 F6 -57.6(14)
O6 S2 C70 F7 50.6(13)
O4 S2 C70 F7 -70.3(13)
O5 S2 C70 F7 171.6(11)
O6 S2 C70 F5 -56.8(12)
O4 S2 C70 F5 -177.7(11)
O5 S2 C70 F5 64.2(12)
Co1 O5' S2' O6' -105.1(14)
Co1 O5' S2' O4' 86.7(12)
Co1 O5' S2' C70' -27.7(13)
O6' S2' C70' F7' -66.9(14)
O4' S2' C70' F7' 48.3(14)
O5' S2' C70' F7' 169.8(11)
O6' S2' C70' F5' -156.2(16)
O4' S2' C70' F5' -41.1(14)
O5' S2' C70' F5' 80.5(13)
O6' S2' C70' F6' 26(4)
O4' S2' C70' F6' 141(3)
O5' S2' C70' F6' -98(4)
S2' O5' Co1 C1 -30.5(10)
S2' O5' Co1 C3 149.4(10)
S2' O5' Co1 C4 -116.1(10)
S2' O5' Co1 C2 62.8(10)
C3 Co1 C1 N2 -35.1(13)
C4 Co1 C1 N2 -128.5(4)
C2 Co1 C1 N2 54.1(4)
O5' Co1 C1 N2 144.7(4)
C3 Co1 C1 N1 133.2(10)
C4 Co1 C1 N1 39.8(4)
C2 Co1 C1 N1 -137.6(4)
O5' Co1 C1 N1 -47.0(5)
C1 Co1 C3 N6 -41.5(13)
C4 Co1 C3 N6 51.1(4)
C2 Co1 C3 N6 -131.3(4)
O5' Co1 C3 N6 138.7(5)
C1 Co1 C3 N5 124.1(10)
C4 Co1 C3 N5 -143.2(4)
C2 Co1 C3 N5 34.3(4)
O5' Co1 C3 N5 -55.7(5)
C1 Co1 C2 N3 -19.2(5)
C3 Co1 C2 N3 150.6(5)
C4 Co1 C2 N3 -93(4)
O5' Co1 C2 N3 -118.3(5)
C1 Co1 C2 N4 151.5(4)
C3 Co1 C2 N4 -38.7(4)
C4 Co1 C2 N4 77(4)
O5' Co1 C2 N4 52.4(4)
C1 Co1 C4 N7 143.6(5)
C3 Co1 C4 N7 -26.2(5)
C2 Co1 C4 N7 -142(4)
O5' Co1 C4 N7 -117.2(5)
C1 Co1 C4 N8 -37.4(4)
C3 Co1 C4 N8 152.8(4)
C2 Co1 C4 N8 37(4)
O5' Co1 C4 N8 61.8(4)
N6 C10 C9 N5 0.6(5)
C49 C10 C9 N5 177.3(5)
N6 C10 C9 C43 177.8(5)
C49 C10 C9 C43 -5.6(9)
N3 C7 C8 N4 -0.4(5)
C31 C7 C8 N4 177.0(5)
N3 C7 C8 C37 -178.5(4)
C31 C7 C8 C37 -1.1(8)
N1 C5 C6 N2 0.3(5)
C19 C5 C6 N2 -178.4(5)
N1 C5 C6 C24 177.1(5)
C19 C5 C6 C24 -1.6(9)
N8 C12 C11 N7 0.0(5)
C61 C12 C11 N7 -178.4(5)
N8 C12 C11 C55 -178.5(5)
C61 C12 C11 C55 3.1(9)
N2 C13 C14 N3 73.4(5)
N7 C17 C16 N6 74.9(5)
C6 C5 C19 C30 -120.7(6)
N1 C5 C19 C30 60.8(7)
C6 C5 C19 C23 59.2(7)
N1 C5 C19 C23 -119.3(6)
C5 C6 C24 C29 -111.2(6)
N2 C6 C24 C29 65.1(6)
C5 C6 C24 C25 67.8(7)
N2 C6 C24 C25 -115.9(5)
C25 C26 C27 C28 2.0(9)
C29 C24 C25 C26 -2.1(8)
C6 C24 C25 C26 179.0(5)
C27 C26 C25 C24 -0.7(9)
C25 C24 C29 C28 3.5(8)
C6 C24 C29 C28 -177.5(5)
C24 C29 C28 C27 -2.2(8)
C26 C27 C28 C29 -0.6(9)
C22 C21 C20 C30 -1.3(9)
C30 C19 C23 C22 -1.2(8)
C5 C19 C23 C22 178.9(5)
C20 C21 C22 C23 0.9(9)
C19 C23 C22 C21 0.4(9)
C23 C19 C30 C20 0.8(8)
C5 C19 C30 C20 -179.3(5)
C21 C20 C30 C19 0.5(8)
C33 C32 C31 C36 1.6(8)
C33 C32 C31 C7 177.8(5)
C35 C36 C31 C32 0.2(7)
C35 C36 C31 C7 -176.1(5)
C8 C7 C31 C32 -122.5(6)
N3 C7 C31 C32 54.4(7)
C8 C7 C31 C36 53.7(7)
N3 C7 C31 C36 -129.4(5)
C33 C34 C35 C36 1.1(8)
C31 C36 C35 C34 -1.5(8)
C31 C32 C33 C34 -2.0(8)
C35 C34 C33 C32 0.7(9)
C7 C8 C37 C38 79.8(7)
N4 C8 C37 C38 -98.0(6)
C7 C8 C37 C42 -99.1(6)
N4 C8 C37 C42 83.0(6)
C38 C37 C42 C41 0.5(8)
C8 C37 C42 C41 179.4(5)
C40 C41 C42 C37 -0.7(8)
C42 C41 C40 C39 -0.1(8)
C38 C39 C40 C41 1.0(9)
C42 C37 C38 C39 0.5(8)
C8 C37 C38 C39 -178.4(5)
C40 C39 C38 C37 -1.3(9)
C10 C9 C43 C48 -84.0(7)
N5 C9 C43 C48 92.8(6)
C10 C9 C43 C44 95.8(6)
N5 C9 C43 C44 -87.5(6)
C44 C43 C48 C47 0.6(8)
C9 C43 C48 C47 -179.7(5)
C45 C46 C47 C48 -1.1(9)
C43 C48 C47 C46 -0.1(8)
C47 C46 C45 C44 1.7(9)
C48 C43 C44 C45 0.0(8)
C9 C43 C44 C45 -179.7(5)
C46 C45 C44 C43 -1.2(9)
C9 C10 C49 C50 -50.6(7)
N6 C10 C49 C50 125.6(5)
C9 C10 C49 C54 128.5(6)
N6 C10 C49 C54 -55.4(7)
C54 C49 C50 C51 -1.1(7)
C10 C49 C50 C51 178.0(5)
C49 C50 C51 C52 1.8(8)
C50 C51 C52 C53 -1.3(8)
C54 C53 C52 C51 0.1(8)
C52 C53 C54 C49 0.6(8)
C50 C49 C54 C53 -0.2(7)
C10 C49 C54 C53 -179.2(5)
C12 C11 C55 C60 52.9(7)
N7 C11 C55 C60 -125.4(5)
C12 C11 C55 C56 -125.3(6)
N7 C11 C55 C56 56.5(7)
C56 C55 C60 C59 0.4(8)
C11 C55 C60 C59 -177.8(5)
C60 C55 C56 C57 0.1(8)
C11 C55 C56 C57 178.3(5)
C55 C60 C59 C58 -0.7(8)
C57 C58 C59 C60 0.4(9)
C59 C58 C57 C56 0.2(9)
C55 C56 C57 C58 -0.4(8)
C11 C12 C61 C62 74.2(7)
N8 C12 C61 C62 -103.9(6)
C11 C12 C61 C66 -103.6(7)
N8 C12 C61 C66 78.3(7)
C62 C61 C66 C65 -1.8(9)
C12 C61 C66 C65 175.9(5)
C66 C61 C62 C63 1.5(9)
C12 C61 C62 C63 -176.2(5)
C63 C64 C65 C66 0.4(10)
C61 C66 C65 C64 0.9(10)
C65 C64 C63 C62 -0.7(10)
C61 C62 C63 C64 -0.3(10)
N2 C1 N1 C5 -0.1(5)
Co1 C1 N1 C5 -170.6(3)
N2 C1 N1 C18 168.5(4)
Co1 C1 N1 C18 -2.0(6)
C6 C5 N1 C1 -0.1(5)
C19 C5 N1 C1 178.7(4)
C6 C5 N1 C18 -167.6(4)
C19 C5 N1 C18 11.2(7)
N8 C18 N1 C1 -47.9(5)
N8 C18 N1 C5 118.7(5)
N1 C1 N2 C6 0.3(5)
Co1 C1 N2 C6 170.6(3)
N1 C1 N2 C13 178.4(4)
Co1 C1 N2 C13 -11.3(6)
C5 C6 N2 C1 -0.4(5)
C24 C6 N2 C1 -177.5(4)
C5 C6 N2 C13 -178.4(4)
C24 C6 N2 C13 4.6(7)
C14 C13 N2 C1 -76.4(5)
C14 C13 N2 C6 101.4(5)
N7 C4 N8 C12 -0.1(5)
Co1 C4 N8 C12 -179.4(3)
N7 C4 N8 C18 179.7(4)
Co1 C4 N8 C18 0.4(6)
C11 C12 N8 C4 0.1(5)
C61 C12 N8 C4 178.6(5)
C11 C12 N8 C18 -179.7(4)
C61 C12 N8 C18 -1.2(7)
N1 C18 N8 C4 49.2(6)
N1 C18 N8 C12 -131.0(4)
N4 C2 N3 C7 -2.2(5)
Co1 C2 N3 C7 169.6(4)
N4 C2 N3 C14 168.0(4)
Co1 C2 N3 C14 -20.3(8)
C8 C7 N3 C2 1.7(5)
C31 C7 N3 C2 -175.8(4)
C8 C7 N3 C14 -169.4(4)
C31 C7 N3 C14 13.1(7)
C13 C14 N3 C2 -3.3(7)
C13 C14 N3 C7 166.2(4)
N5 C3 N6 C10 -1.2(5)
Co1 C3 N6 C10 166.8(3)
N5 C3 N6 C16 -173.5(4)
Co1 C3 N6 C16 -5.5(6)
C9 C10 N6 C3 0.4(5)
C49 C10 N6 C3 -176.5(4)
C9 C10 N6 C16 172.2(4)
C49 C10 N6 C16 -4.7(7)
C17 C16 N6 C3 -78.3(5)
C17 C16 N6 C10 110.7(5)
N6 C3 N5 C9 1.6(5)
Co1 C3 N5 C9 -166.7(3)
N6 C3 N5 C15 174.2(4)
Co1 C3 N5 C15 5.9(6)
C10 C9 N5 C3 -1.4(5)
C43 C9 N5 C3 -178.9(4)
C10 C9 N5 C15 -173.3(4)
C43 C9 N5 C15 9.2(7)
N4 C15 N5 C3 -51.0(5)
N4 C15 N5 C9 120.2(5)
N8 C4 N7 C11 0.1(5)
Co1 C4 N7 C11 179.3(4)
N8 C4 N7 C17 173.0(4)
Co1 C4 N7 C17 -7.8(8)
C12 C11 N7 C4 -0.1(5)
C55 C11 N7 C4 178.5(4)
C12 C11 N7 C17 -173.7(4)
C55 C11 N7 C17 4.9(7)
C16 C17 N7 C4 -10.9(7)
C16 C17 N7 C11 161.6(4)
N3 C2 N4 C8 2.0(5)
Co1 C2 N4 C8 -171.4(3)
N3 C2 N4 C15 179.5(4)
Co1 C2 N4 C15 6.2(6)
C7 C8 N4 C2 -1.0(5)
C37 C8 N4 C2 177.2(4)
C7 C8 N4 C15 -178.6(4)
C37 C8 N4 C15 -0.3(7)
N5 C15 N4 C2 44.7(6)
N5 C15 N4 C8 -138.0(4)
O1 S1 C67 F3 56.3(6)
O2 S1 C67 F3 -63.4(6)
O3 S1 C67 F3 176.0(5)
O1 S1 C67 F1 175.4(5)
O2 S1 C67 F1 55.8(5)
O3 S1 C67 F1 -64.9(5)
O1 S1 C67 F2 -65.8(6)
O2 S1 C67 F2 174.5(5)
O3 S1 C67 F2 53.9(5)
